data_7037975
loop_
_publ_author_name
'Powley, Samuel L.'
'Schaefer, Louise'
'Man, Wing Y.'
'Ellis, David'
'Rosair, Georgina M.'
'Welch, Alan J.'

_publ_section_title
;
 Developing nitrosocarborane chemistry.
;
_journal_issue 8
_journal_name_full 'Dalton transactions (Cambridge, England : 2003)'
_journal_page_first 3635
_journal_page_last 3647
_journal_paper_doi 10.1039/c5dt04831a
_journal_volume 45
_journal_year 2016
_chemical_formula_moiety 'C14 H26 B10 N2 O2'
_chemical_formula_sum 'C14 H26 B10 N2 O2'
_chemical_formula_weight 362.47
_space_group_crystal_system monoclinic
_space_group_IT_number 15
_space_group_name_Hall '-C 2yc'
_space_group_name_H-M_alt 'C 1 2/c 1'
_symmetry_space_group_name_Hall '-C 2yc'
_symmetry_space_group_name_H-M 'C 1 2/c 1'
_atom_sites_solution_hydrogens mixed
_atom_sites_solution_primary iterative
_audit_creation_date 2015-10-12
_audit_creation_method
;
Olex2 1.2
(compiled 2015.01.26 svn.r3150 for OlexSys, GUI svn.r4998)
;
_audit_update_record
;
2015-12-03 deposited with the CCDC.
2016-01-12 downloaded from the CCDC.
;
_cell_angle_alpha 90
_cell_angle_beta 110.266(19)
_cell_angle_gamma 90
_cell_formula_units_Z 4
_cell_length_a 17.316(5)
_cell_length_b 10.390(3)
_cell_length_c 11.385(4)
_cell_measurement_reflns_used 3789
_cell_measurement_temperature 100.0(2)
_cell_measurement_theta_max 30.389
_cell_measurement_theta_min 2.327
_cell_volume 1921.5(11)
_computing_cell_refinement 'SAINT v7.68A (Bruker, 2009)'
_computing_data_reduction 'SAINT v7.68A (Bruker, 2009)'
_computing_molecular_graphics 'Olex2 (Dolomanov et al., 2009)'
_computing_publication_material 'Olex2 (Dolomanov et al., 2009)'
_computing_structure_refinement 'XL (Sheldrick, 2008)'
_computing_structure_solution 'olex2.solve (Bourhis et al., 2015)'
_diffrn_ambient_temperature 100.0(2)
_diffrn_measured_fraction_theta_full 0.999
_diffrn_measured_fraction_theta_max 0.990
_diffrn_measurement_device_type 'Bruker APEX-II CCD'
_diffrn_measurement_method '\f and \w scans'
_diffrn_radiation_monochromator graphite
_diffrn_radiation_type MoK\a
_diffrn_radiation_wavelength 0.71073
_diffrn_reflns_av_R_equivalents 0.0551
_diffrn_reflns_av_unetI/netI 0.0378
_diffrn_reflns_laue_measured_fraction_full 0.999
_diffrn_reflns_laue_measured_fraction_max 0.990
_diffrn_reflns_limit_h_max 24
_diffrn_reflns_limit_h_min -24
_diffrn_reflns_limit_k_max 14
_diffrn_reflns_limit_k_min -15
_diffrn_reflns_limit_l_max 16
_diffrn_reflns_limit_l_min -16
_diffrn_reflns_number 22471
_diffrn_reflns_point_group_measured_fraction_full 0.999
_diffrn_reflns_point_group_measured_fraction_max 0.990
_diffrn_reflns_theta_full 26.000
_diffrn_reflns_theta_max 30.936
_diffrn_reflns_theta_min 2.508
_diffrn_standards_number 0
_exptl_absorpt_coefficient_mu 0.072
_exptl_absorpt_correction_T_max 0.7462
_exptl_absorpt_correction_T_min 0.6992
_exptl_absorpt_correction_type multi-scan
_exptl_absorpt_process_details
;
SADABS-2008/1 (Bruker,2008) was used for absorption correction.
wR2(int) was 0.0643 before and 0.0552 after correction.
The Ratio of minimum to maximum transmission is 0.9370.
The \l/2 correction factor is 0.0015.
;
_exptl_crystal_colour colourless
_exptl_crystal_colour_primary colourless
_exptl_crystal_density_diffrn 1.253
_exptl_crystal_description BLOCK
_exptl_crystal_F_000 760
_exptl_crystal_size_max 0.41
_exptl_crystal_size_mid 0.22
_exptl_crystal_size_min 0.16
_refine_diff_density_max 0.382
_refine_diff_density_min -0.276
_refine_diff_density_rms 0.051
_refine_ls_extinction_method none
_refine_ls_goodness_of_fit_ref 1.068
_refine_ls_hydrogen_treatment mixed
_refine_ls_matrix_type full
_refine_ls_number_parameters 142
_refine_ls_number_reflns 3025
_refine_ls_number_restraints 0
_refine_ls_restrained_S_all 1.068
_refine_ls_R_factor_all 0.0619
_refine_ls_R_factor_gt 0.0426
_refine_ls_shift/su_max 0.000
_refine_ls_shift/su_mean 0.000
_refine_ls_structure_factor_coef Fsqd
_refine_ls_weighting_details 'w=1/[\s^2^(Fo^2^)+(0.0754P)^2^+0.1237P] where P=(Fo^2^+2Fc^2^)/3'
_refine_ls_weighting_scheme calc
_refine_ls_wR_factor_gt 0.1171
_refine_ls_wR_factor_ref 0.1290
_reflns_Friedel_coverage 0.000
_reflns_number_gt 2275
_reflns_number_total 3025
_reflns_threshold_expression 'I > 2\s(I)'
_cod_data_source_file c5dt04831a1.cif
_cod_data_source_block 5236
_cod_depositor_comments 'Adding full bibliography for 7037966--7037977.cif.'
_cod_original_cell_volume 1921.6(10)
_cod_database_code 7037975
_shelx_space_group_comment
;
The symmetry employed for this shelxl refinement is uniquely defined
by the following loop, which should always be used as a source of
symmetry information in preference to the above space-group names.
They are only intended as comments.
;
_shelx_estimated_absorpt_t_max 0.989
_shelx_estimated_absorpt_t_min 0.971
_olex2_refinement_description
;
1. Fixed Uiso
 At 1.2 times of:
  All B(H) groups, All C(H) groups, All C(H,H) groups
2.a Ternary CH refined with riding coordinates:
 C3(H3), C6(H6A)
2.b Secondary CH2 refined with riding coordinates:
 C4(H4A,H4B), C5(H5A,H5B)
2.c Aromatic/amide H refined with riding coordinates:
 C7(H7), C8(H8)
;
_shelx_shelxl_version_number 2014/7
_olex2_submission_special_instructions 'No special instructions were received'

loop_
_space_group_symop_operation_xyz
'x, y, z'
'-x, y, -z+1/2'
'x+1/2, y+1/2, z'
'-x+1/2, y+1/2, -z+1/2'
'-x, -y, -z'
'x, -y, z-1/2'
'-x+1/2, -y+1/2, -z'
'x+1/2, -y+1/2, z-1/2'

loop_
_atom_site_label
_atom_site_type_symbol
_atom_site_fract_x
_atom_site_fract_y
_atom_site_fract_z
_atom_site_U_iso_or_equiv
_atom_site_adp_type
_atom_site_occupancy
_atom_site_site_symmetry_order
_atom_site_calc_flag
_atom_site_refinement_flags_posn
C1 C 0.44002(6) 0.62545(9) 0.21882(9) 0.0122(2) Uani 1 1 d .
N1 N 0.41044(5) 0.50005(8) 0.20660(8) 0.01372(19) Uani 1 1 d .
B4 B 0.40781(7) 0.75494(11) 0.12437(12) 0.0162(2) Uani 1 1 d .
H4 H 0.3515(8) 0.7446(11) 0.0451(13) 0.019 Uiso 1 1 d R
O2 O 0.37474(5) 0.47290(8) 0.30327(7) 0.01870(19) Uani 1 1 d .
B5 B 0.41061(7) 0.75247(11) 0.28328(12) 0.0158(2) Uani 1 1 d .
H5 H 0.3553(8) 0.7391(11) 0.3094(13) 0.019 Uiso 1 1 d R
C3 C 0.30315(6) 0.38717(10) 0.25158(10) 0.0168(2) Uani 1 1 d .
H3 H 0.2790 0.3665 0.3174 0.020 Uiso 1 1 calc R
B6 B 0.50251(7) 0.66347(11) 0.37280(11) 0.0136(2) Uani 1 1 d .
H6 H 0.5022(8) 0.5976(12) 0.4472(12) 0.016 Uiso 1 1 d R
C4 C 0.33403(7) 0.26369(10) 0.20823(11) 0.0188(2) Uani 1 1 d .
H4A H 0.2887 0.2003 0.1784 0.023 Uiso 1 1 calc R
H4B H 0.3790 0.2250 0.2787 0.023 Uiso 1 1 calc R
B9 B 0.44510(8) 0.89155(12) 0.22250(13) 0.0194(3) Uani 1 1 d .
H9 H 0.4073(8) 0.9834(13) 0.2057(13) 0.023 Uiso 1 1 d R
C5 C 0.36580(7) 0.29948(10) 0.10032(11) 0.0185(2) Uani 1 1 d .
H5A H 0.4239 0.2723 0.1218 0.022 Uiso 1 1 calc R
H5B H 0.3324 0.2553 0.0222 0.022 Uiso 1 1 calc R
B10 B 0.50181(7) 0.83469(12) 0.37870(12) 0.0177(2) Uani 1 1 d .
H10 H 0.5018(8) 0.8847(12) 0.4659(12) 0.021 Uiso 1 1 d R
C6 C 0.35867(6) 0.44636(10) 0.08199(10) 0.0147(2) Uani 1 1 d .
H6A H 0.3795 0.4746 0.0145 0.018 Uiso 1 1 calc R
C7 C 0.27010(6) 0.48750(10) 0.05358(10) 0.0177(2) Uani 1 1 d .
H7 H 0.2387 0.5317 -0.0207 0.021 Uiso 1 1 calc R
C8 C 0.24057(6) 0.45537(10) 0.14348(11) 0.0187(2) Uani 1 1 d .
H8 H 0.1860 0.4736 0.1397 0.022 Uiso 1 1 calc R

loop_
_atom_site_aniso_label
_atom_site_aniso_U_11
_atom_site_aniso_U_22
_atom_site_aniso_U_33
_atom_site_aniso_U_23
_atom_site_aniso_U_13
_atom_site_aniso_U_12
C1 0.0109(4) 0.0121(5) 0.0136(5) 0.0001(4) 0.0042(3) 0.0005(3)
N1 0.0151(4) 0.0149(4) 0.0119(4) -0.0006(3) 0.0057(3) -0.0046(3)
B4 0.0158(5) 0.0142(6) 0.0187(6) 0.0022(4) 0.0062(4) 0.0026(4)
O2 0.0224(4) 0.0231(4) 0.0134(4) -0.0034(3) 0.0098(3) -0.0105(3)
B5 0.0154(5) 0.0145(6) 0.0186(6) -0.0010(4) 0.0074(4) 0.0021(4)
C3 0.0177(5) 0.0164(5) 0.0181(5) -0.0020(4) 0.0085(4) -0.0060(4)
B6 0.0133(5) 0.0135(5) 0.0142(5) -0.0021(4) 0.0049(4) -0.0003(4)
C4 0.0194(5) 0.0151(5) 0.0215(6) 0.0001(4) 0.0068(4) -0.0022(4)
B9 0.0209(6) 0.0132(6) 0.0243(7) 0.0010(5) 0.0079(5) 0.0019(4)
C5 0.0189(5) 0.0153(5) 0.0227(6) -0.0048(4) 0.0090(4) -0.0026(4)
B10 0.0201(5) 0.0125(5) 0.0209(6) -0.0038(4) 0.0077(5) -0.0006(4)
C6 0.0153(4) 0.0164(5) 0.0124(5) -0.0024(4) 0.0048(4) -0.0035(4)
C7 0.0134(4) 0.0173(5) 0.0193(5) 0.0010(4) 0.0018(4) -0.0018(4)
C8 0.0140(5) 0.0161(5) 0.0266(6) -0.0027(4) 0.0078(4) -0.0023(4)

loop_
_atom_type_symbol
_atom_type_description
_atom_type_scat_dispersion_real
_atom_type_scat_dispersion_imag
_atom_type_scat_source
C C 0.0033 0.0016 'International Tables Vol C Tables 4.2.6.8 and 6.1.1.4'
H H 0.0000 0.0000 'International Tables Vol C Tables 4.2.6.8 and 6.1.1.4'
B B 0.0013 0.0007 'International Tables Vol C Tables 4.2.6.8 and 6.1.1.4'
N N 0.0061 0.0033 'International Tables Vol C Tables 4.2.6.8 and 6.1.1.4'
O O 0.0106 0.0060 'International Tables Vol C Tables 4.2.6.8 and 6.1.1.4'

loop_
_geom_angle_atom_site_label_1
_geom_angle_atom_site_label_2
_geom_angle_atom_site_label_3
_geom_angle
_geom_angle_site_symmetry_1
_geom_angle_site_symmetry_3
N1 C1 C1 110.24(5) . 2_655
N1 C1 B4 130.79(9) . .
N1 C1 B5 128.76(9) . .
N1 C1 B6 112.90(8) . .
N1 C1 B6 115.20(8) . 2_655
B4 C1 C1 107.86(6) . 2_655
B4 C1 B6 114.14(8) . .
B4 C1 B6 64.16(7) . 2_655
B5 C1 C1 106.75(6) . 2_655
B5 C1 B4 64.40(7) . .
B5 C1 B6 63.94(7) . .
B5 C1 B6 114.40(8) . 2_655
B6 C1 C1 56.84(6) 2_655 2_655
B6 C1 C1 54.97(6) . 2_655
B6 C1 B6 105.55(8) 2_655 .
C1 N1 O2 110.02(8) . .
C1 N1 C6 121.52(8) . .
O2 N1 C6 111.71(7) . .
C1 B4 H4 117.1(7) . .
C1 B4 B5 57.29(6) . .
C1 B4 B6 58.64(6) . 2_655
C1 B4 B9 105.47(9) . .
C1 B4 B10 106.49(8) . 2_655
B5 B4 H4 122.9(7) . .
B5 B4 B6 104.55(8) . 2_655
B6 B4 H4 118.8(7) 2_655 .
B9 B4 H4 129.0(6) . .
B9 B4 B5 60.13(7) . .
B9 B4 B6 106.52(8) . 2_655
B10 B4 H4 125.1(7) 2_655 .
B10 B4 B5 108.03(9) 2_655 .
B10 B4 B6 59.40(7) 2_655 2_655
B10 B4 B9 60.81(7) 2_655 .
N1 O2 C3 109.39(7) . .
C1 B5 B4 58.31(6) . .
C1 B5 H5 116.3(6) . .
C1 B5 B6 60.27(6) . .
C1 B5 B9 105.90(9) . .
C1 B5 B10 107.67(8) . .
B4 B5 H5 123.4(7) . .
B4 B5 B6 106.59(8) . .
B6 B5 H5 117.2(7) . .
B9 B5 B4 59.66(7) . .
B9 B5 H5 129.8(6) . .
B9 B5 B6 106.42(8) . .
B9 B5 B10 60.55(7) . .
B10 B5 B4 108.35(8) . .
B10 B5 H5 124.0(7) . .
B10 B5 B6 59.09(7) . .
O2 C3 H3 110.1 . .
O2 C3 C4 107.16(8) . .
O2 C3 C8 108.04(8) . .
C4 C3 H3 110.1 . .
C8 C3 H3 110.1 . .
C8 C3 C4 111.26(9) . .
C1 B6 C1 68.19(7) 2_655 .
C1 B6 B4 57.20(6) 2_655 2_655
C1 B6 B4 111.32(8) . 2_655
C1 B6 B5 55.79(6) . .
C1 B6 B5 110.81(8) 2_655 .
C1 B6 H6 117.8(6) . .
C1 B6 H6 119.1(7) 2_655 .
C1 B6 B10 104.62(8) . .
C1 B6 B10 105.40(8) 2_655 .
B4 B6 B5 108.77(8) 2_655 .
B4 B6 H6 123.4(7) 2_655 .
B5 B6 H6 121.1(7) . .
B10 B6 B4 59.47(7) . 2_655
B10 B6 B5 59.78(7) . .
B10 B6 H6 126.6(7) . .
C3 C4 H4A 110.1 . .
C3 C4 H4B 110.1 . .
C3 C4 C5 108.17(9) . .
H4A C4 H4B 108.4 . .
C5 C4 H4A 110.1 . .
C5 C4 H4B 110.1 . .
B4 B9 B5 60.21(7) . .
B4 B9 B9 109.30(8) . 2_655
B4 B9 H9 120.1(7) . .
B4 B9 B10 59.56(7) . 2_655
B4 B9 B10 108.17(9) . .
B5 B9 H9 119.6(7) . .
B5 B9 B10 59.77(7) . .
B5 B9 B10 107.12(8) . 2_655
B9 B9 B5 108.77(8) 2_655 .
B9 B9 H9 122.7(7) 2_655 .
B9 B9 B10 60.48(8) 2_655 2_655
B9 B9 B10 60.32(8) 2_655 .
B10 B9 H9 121.7(7) . .
B10 B9 H9 124.0(7) 2_655 .
B10 B9 B10 107.34(9) 2_655 .
C4 C5 H5A 110.1 . .
C4 C5 H5B 110.1 . .
H5A C5 H5B 108.4 . .
C6 C5 C4 108.09(8) . .
C6 C5 H5A 110.1 . .
C6 C5 H5B 110.1 . .
B4 B10 B5 111.21(9) 2_655 .
B4 B10 B9 59.64(7) 2_655 2_655
B4 B10 B9 108.32(9) 2_655 .
B4 B10 H10 120.1(7) 2_655 .
B5 B10 B9 59.68(7) . .
B5 B10 B9 107.80(9) . 2_655
B5 B10 H10 119.2(7) . .
B6 B10 B4 61.13(6) . 2_655
B6 B10 B5 61.13(6) . .
B6 B10 B9 107.34(8) . .
B6 B10 B9 106.95(8) . 2_655
B6 B10 H10 119.9(6) . .
B9 B10 B9 59.20(8) 2_655 .
B9 B10 H10 124.8(7) 2_655 .
B9 B10 H10 123.6(6) . .
N1 C6 C5 104.30(8) . .
N1 C6 H6A 111.2 . .
N1 C6 C7 109.05(8) . .
C5 C6 H6A 111.2 . .
C7 C6 C5 109.65(8) . .
C7 C6 H6A 111.2 . .
C6 C7 H7 123.4 . .
C8 C7 C6 113.19(10) . .
C8 C7 H7 123.4 . .
C3 C8 H8 123.7 . .
C7 C8 C3 112.70(9) . .
C7 C8 H8 123.7 . .

loop_
_geom_bond_atom_site_label_1
_geom_bond_atom_site_label_2
_geom_bond_distance
_geom_bond_site_symmetry_2
C1 C1 1.9485(19) 2_655
C1 N1 1.3892(13) .
C1 B4 1.6918(16) .
C1 B5 1.6731(15) .
C1 B6 1.7568(16) .
C1 B6 1.7186(15) 2_655
N1 O2 1.4645(11) .
N1 C6 1.4988(13) .
B4 H4 1.081(14) .
B4 B5 1.7932(19) .
B4 B6 1.8114(16) 2_655
B4 B9 1.7832(18) .
B4 B10 1.7818(17) 2_655
O2 C3 1.4734(12) .
B5 H5 1.106(12) .
B5 B6 1.8174(17) .
B5 B9 1.7916(18) .
B5 B10 1.7932(18) .
C3 H3 1.0000 .
C3 C4 1.5357(15) .
C3 C8 1.5058(16) .
B6 C1 1.7186(15) 2_655
B6 B4 1.8114(16) 2_655
B6 H6 1.090(13) .
B6 B10 1.7805(18) .
C4 H4A 0.9900 .
C4 H4B 0.9900 .
C4 C5 1.5551(16) .
B9 B9 1.784(3) 2_655
B9 H9 1.135(13) .
B9 B10 1.8042(19) 2_655
B9 B10 1.8072(19) .
C5 H5A 0.9900 .
C5 H5B 0.9900 .
C5 C6 1.5395(15) .
B10 B4 1.7818(17) 2_655
B10 B9 1.8042(19) 2_655
B10 H10 1.120(13) .
C6 H6A 1.0000 .
C6 C7 1.5152(15) .
C7 H7 0.9500 .
C7 C8 1.3354(16) .
C8 H8 0.9500 .

loop_
_geom_torsion_atom_site_label_1
_geom_torsion_atom_site_label_2
_geom_torsion_atom_site_label_3
_geom_torsion_atom_site_label_4
_geom_torsion
_geom_torsion_site_symmetry_1
_geom_torsion_site_symmetry_4
C1 C1 N1 O2 108.65(9) 2_655 .
C1 C1 N1 C6 -118.09(10) 2_655 .
C1 C1 B4 B5 -100.45(8) 2_655 .
C1 C1 B4 B6 37.37(7) 2_655 2_655
C1 C1 B4 B9 -62.82(10) 2_655 .
C1 C1 B4 B10 0.71(11) 2_655 2_655
C1 C1 B5 B4 102.18(8) 2_655 .
C1 C1 B5 B6 -35.47(7) 2_655 .
C1 C1 B5 B9 64.66(10) 2_655 .
C1 C1 B5 B10 1.14(11) 2_655 .
C1 C1 B6 B4 38.52(6) 2_655 2_655
C1 C1 B6 B5 137.28(7) 2_655 .
C1 C1 B6 B10 101.02(7) 2_655 .
C1 N1 O2 C3 144.70(8) . .
C1 N1 C6 C5 160.27(8) . .
C1 N1 C6 C7 -82.66(11) . .
C1 B4 B5 B6 37.62(7) . .
C1 B4 B5 B9 137.26(9) . .
C1 B4 B5 B10 99.85(9) . .
C1 B4 B9 B5 -36.34(7) . .
C1 B4 B9 B9 64.76(12) . 2_655
C1 B4 B9 B10 100.53(9) . 2_655
C1 B4 B9 B10 0.69(11) . .
C1 B5 B6 C1 42.37(7) . 2_655
C1 B5 B6 B4 103.49(9) . 2_655
C1 B5 B6 B10 138.53(8) . .
C1 B5 B9 B4 36.90(8) . .
C1 B5 B9 B9 -65.08(12) . 2_655
C1 B5 B9 B10 -1.18(11) . 2_655
C1 B5 B9 B10 -101.63(9) . .
C1 B5 B10 B4 -0.77(12) . 2_655
C1 B5 B10 B6 -37.13(8) . .
C1 B5 B10 B9 98.64(9) . .
C1 B5 B10 B9 62.81(10) . 2_655
C1 B6 B10 B4 -106.40(9) . 2_655
C1 B6 B10 B4 -35.45(8) 2_655 2_655
C1 B6 B10 B5 105.42(9) 2_655 .
C1 B6 B10 B5 34.47(7) . .
C1 B6 B10 B9 -4.64(10) . .
C1 B6 B10 B9 4.07(10) 2_655 2_655
C1 B6 B10 B9 -66.89(10) . 2_655
C1 B6 B10 B9 66.31(10) 2_655 .
N1 C1 B4 B5 120.24(12) . .
N1 C1 B4 B6 -101.94(12) . 2_655
N1 C1 B4 B9 157.87(10) . .
N1 C1 B4 B10 -138.61(10) . 2_655
N1 C1 B5 B4 -122.98(11) . .
N1 C1 B5 B6 99.37(11) . .
N1 C1 B5 B9 -160.50(9) . .
N1 C1 B5 B10 135.98(10) . .
N1 C1 B6 C1 99.36(7) . 2_655
N1 C1 B6 B4 137.88(8) . 2_655
N1 C1 B6 B5 -123.37(9) . .
N1 C1 B6 B10 -159.62(8) . .
N1 O2 C3 C4 59.07(10) . .
N1 O2 C3 C8 -60.91(10) . .
N1 C6 C7 C8 -54.97(12) . .
B4 C1 N1 O2 -112.75(11) . .
B4 C1 N1 C6 20.51(15) . .
B4 C1 B5 B6 -137.65(8) . .
B4 C1 B5 B9 -37.52(8) . .
B4 C1 B5 B10 -101.04(9) . .
B4 C1 B6 C1 -95.54(8) . 2_655
B4 C1 B6 B4 -57.02(11) . 2_655
B4 C1 B6 B5 41.74(8) . .
B4 C1 B6 B10 5.48(10) . .
B4 B5 B6 C1 -36.73(7) . .
B4 B5 B6 C1 5.63(10) . 2_655
B4 B5 B6 B4 66.76(9) . 2_655
B4 B5 B6 B10 101.79(9) . .
B4 B5 B9 B9 -101.99(11) . 2_655
B4 B5 B9 B10 -38.08(8) . 2_655
B4 B5 B9 B10 -138.53(8) . .
B4 B5 B10 B4 -62.39(10) . 2_655
B4 B5 B10 B6 -98.75(8) . .
B4 B5 B10 B9 37.02(8) . .
B4 B5 B10 B9 1.19(11) . 2_655
B4 B6 B10 B5 140.87(9) 2_655 .
B4 B6 B10 B9 101.76(9) 2_655 .
B4 B6 B10 B9 39.52(8) 2_655 2_655
B4 B9 B10 B4 67.13(11) . 2_655
B4 B9 B10 B5 -37.22(8) . .
B4 B9 B10 B6 2.57(11) . .
B4 B9 B10 B9 102.32(9) . 2_655
O2 N1 C6 C5 -67.17(9) . .
O2 N1 C6 C7 49.91(11) . .
O2 C3 C4 C5 -63.86(10) . .
O2 C3 C8 C7 58.60(12) . .
B5 C1 N1 O2 -24.99(13) . .
B5 C1 N1 C6 108.27(12) . .
B5 C1 B4 B6 137.82(8) . 2_655
B5 C1 B4 B9 37.63(8) . .
B5 C1 B4 B10 101.16(9) . 2_655
B5 C1 B6 C1 -137.28(7) . 2_655
B5 C1 B6 B4 -98.76(9) . 2_655
B5 C1 B6 B10 -36.26(7) . .
B5 B4 B9 B9 101.09(10) . 2_655
B5 B4 B9 B10 37.03(8) . .
B5 B4 B9 B10 136.87(9) . 2_655
B5 B6 B10 B4 -140.87(9) . 2_655
B5 B6 B10 B9 -39.11(8) . .
B5 B6 B10 B9 -101.36(10) . 2_655
B5 B9 B10 B4 104.35(9) . 2_655
B5 B9 B10 B6 39.79(8) . .
B5 B9 B10 B9 139.54(8) . 2_655
C3 C4 C5 C6 2.95(11) . .
B6 C1 N1 O2 170.56(7) 2_655 .
B6 C1 N1 O2 49.20(10) . .
B6 C1 N1 C6 -177.54(8) . .
B6 C1 N1 C6 -56.18(12) 2_655 .
B6 C1 B4 B5 -41.54(8) . .
B6 C1 B4 B5 -137.82(8) 2_655 .
B6 C1 B4 B6 96.28(8) . 2_655
B6 C1 B4 B9 -100.19(9) 2_655 .
B6 C1 B4 B9 -3.91(10) . .
B6 C1 B4 B10 59.62(10) . 2_655
B6 C1 B4 B10 -36.67(8) 2_655 2_655
B6 C1 B5 B4 137.65(8) . .
B6 C1 B5 B4 41.57(8) 2_655 .
B6 C1 B5 B6 -96.07(9) 2_655 .
B6 C1 B5 B9 4.05(11) 2_655 .
B6 C1 B5 B9 100.13(9) . .
B6 C1 B5 B10 -59.47(11) 2_655 .
B6 C1 B5 B10 36.61(8) . .
B6 C1 B6 C1 -27.32(10) 2_655 2_655
B6 C1 B6 B4 11.20(11) 2_655 2_655
B6 C1 B6 B5 109.96(8) 2_655 .
B6 C1 B6 B10 73.70(8) 2_655 .
B6 B4 B5 C1 -36.32(7) 2_655 .
B6 B4 B5 B6 1.30(9) 2_655 .
B6 B4 B5 B9 100.93(9) 2_655 .
B6 B4 B5 B10 63.53(10) 2_655 .
B6 B4 B9 B5 -97.57(9) 2_655 .
B6 B4 B9 B9 3.52(13) 2_655 2_655
B6 B4 B9 B10 39.29(8) 2_655 2_655
B6 B4 B9 B10 -60.55(10) 2_655 .
B6 B5 B9 B4 99.93(9) . .
B6 B5 B9 B9 -2.06(13) . 2_655
B6 B5 B9 B10 -38.60(8) . .
B6 B5 B9 B10 61.85(11) . 2_655
B6 B5 B10 B4 36.35(8) . 2_655
B6 B5 B10 B9 135.77(9) . .
B6 B5 B10 B9 99.94(9) . 2_655
C4 C3 C8 C7 -58.77(12) . .
C4 C5 C6 N1 58.87(10) . .
C4 C5 C6 C7 -57.79(11) . .
B9 B4 B5 C1 -137.26(9) . .
B9 B4 B5 B6 -99.64(9) . .
B9 B4 B5 B10 -37.41(8) . .
B9 B5 B6 C1 -56.87(10) . 2_655
B9 B5 B6 C1 -99.24(9) . .
B9 B5 B6 B4 4.25(11) . 2_655
B9 B5 B6 B10 39.29(8) . .
B9 B5 B10 B4 -99.42(10) . 2_655
B9 B5 B10 B6 -135.77(9) . .
B9 B5 B10 B9 -35.83(8) . 2_655
B9 B9 B10 B4 -35.19(6) 2_655 2_655
B9 B9 B10 B5 -139.54(8) 2_655 .
B9 B9 B10 B6 -99.75(8) 2_655 .
C5 C6 C7 C8 58.66(12) . .
B10 B4 B5 C1 -98.38(8) 2_655 .
B10 B4 B5 B6 -60.76(10) 2_655 .
B10 B4 B5 B9 38.88(8) 2_655 .
B10 B4 B5 B10 1.47(10) 2_655 .
B10 B4 B9 B5 -136.87(9) 2_655 .
B10 B4 B9 B9 -35.78(10) 2_655 2_655
B10 B4 B9 B10 -99.84(9) 2_655 .
B10 B5 B6 C1 -138.53(8) . .
B10 B5 B6 C1 -96.16(9) . 2_655
B10 B5 B6 B4 -35.04(8) . 2_655
B10 B5 B9 B4 138.53(8) . .
B10 B5 B9 B9 36.54(10) . 2_655
B10 B5 B9 B10 100.45(9) . 2_655
B10 B9 B10 B4 4.27(12) 2_655 2_655
B10 B9 B10 B5 -100.08(8) 2_655 .
B10 B9 B10 B6 -60.29(9) 2_655 .
B10 B9 B10 B9 39.46(10) 2_655 2_655
C6 N1 O2 C3 6.64(11) . .
C6 C7 C8 C3 0.55(13) . .
C8 C3 C4 C5 54.04(11) . .
